data_4509171
loop_
_publ_author_name
'Zhang, Qingfu'
'Jiang, Feilong'
'Huang, Yougui'
'Wu, Mingyan'
'Hong, Maochun'

_publ_section_title
;
 Coordination-Driven Face-Directed Self-Assembly of a M9L6Hexahedral
 Nanocage from Octahedral Ni(II) Ions and Asymmetric Hydrazone Ligands
;
_journal_issue 1
_journal_name_full 'Crystal Growth &amp; Design'
_journal_page_first 28
_journal_paper_doi 10.1021/cg800972x
_journal_volume 9
_journal_year 2009
_chemical_formula_sum 'C144 H108 Cl3 N42 Ni9 O58'
_chemical_formula_weight 3989.46
_chemical_name_systematic
; 
 ? 
;
_space_group_IT_number 15
_symmetry_cell_setting monoclinic
_symmetry_space_group_name_Hall '-C 2yc'
_symmetry_space_group_name_H-M 'C 1 2/c 1'
_atom_sites_solution_hydrogens geom
_atom_sites_solution_primary direct
_atom_sites_solution_secondary difmap
_audit_creation_method SHELXL-97
_cell_angle_alpha 90.00
_cell_angle_beta 118.519(4)
_cell_angle_gamma 90.00
_cell_formula_units_Z 4
_cell_length_a 22.197(6)
_cell_length_b 61.819(14)
_cell_length_c 22.214(6)
_cell_measurement_reflns_used 21958
_cell_measurement_temperature 293(2)
_cell_measurement_theta_max 27.4797
_cell_measurement_theta_min 3.0447
_cell_volume 26783(12)
_computing_cell_refinement 'Bruker XSCANS'
_computing_data_collection 'Bruker XSCANS'
_computing_data_reduction 'Bruker SHELXTL'
_computing_molecular_graphics 'Bruker SHELXTL'
_computing_publication_material 'Bruker SHELXTL'
_computing_structure_refinement 'SHELXL-97 (Sheldrick, 1997)'
_computing_structure_solution 'SHELXS-97 (Sheldrick, 1990)'
_diffrn_ambient_temperature 293(2)
_diffrn_measured_fraction_theta_full 0.995
_diffrn_measured_fraction_theta_max 0.995
_diffrn_measurement_device_type 'Saturn 70'
_diffrn_measurement_method '\w scans'
_diffrn_radiation_monochromator graphite
_diffrn_radiation_source 'fine-focus sealed tube'
_diffrn_radiation_type MoK\a
_diffrn_radiation_wavelength 0.71073
_diffrn_reflns_av_R_equivalents 0.0474
_diffrn_reflns_av_sigmaI/netI 0.0613
_diffrn_reflns_limit_h_max 27
_diffrn_reflns_limit_h_min -28
_diffrn_reflns_limit_k_max 80
_diffrn_reflns_limit_k_min -80
_diffrn_reflns_limit_l_max 27
_diffrn_reflns_limit_l_min -28
_diffrn_reflns_number 102872
_diffrn_reflns_theta_full 27.51
_diffrn_reflns_theta_max 27.51
_diffrn_reflns_theta_min 2.05
_diffrn_standards_decay_% 0
_diffrn_standards_interval_count none
_diffrn_standards_interval_time none
_diffrn_standards_number none
_exptl_absorpt_coefficient_mu 0.711
_exptl_absorpt_correction_T_max 0.7890
_exptl_absorpt_correction_T_min 0.6551
_exptl_absorpt_correction_type multi-scan
_exptl_absorpt_process_details sadabs
_exptl_crystal_colour 'Deep red'
_exptl_crystal_density_diffrn 0.989
_exptl_crystal_density_method 'not measured'
_exptl_crystal_description Block
_exptl_crystal_F_000 8132
_exptl_crystal_size_max 0.65
_exptl_crystal_size_mid 0.40
_exptl_crystal_size_min 0.35
_refine_diff_density_max 0.780
_refine_diff_density_min -0.377
_refine_diff_density_rms 0.075
_refine_ls_extinction_method none
_refine_ls_goodness_of_fit_ref 1.023
_refine_ls_hydrogen_treatment constr
_refine_ls_matrix_type full
_refine_ls_number_parameters 1194
_refine_ls_number_reflns 30657
_refine_ls_number_restraints 3
_refine_ls_restrained_S_all 1.030
_refine_ls_R_factor_all 0.1179
_refine_ls_R_factor_gt 0.0687
_refine_ls_shift/su_max 0.002
_refine_ls_shift/su_mean 0.000
_refine_ls_structure_factor_coef Fsqd
_refine_ls_weighting_details 'calc w=1/[\s^2^(Fo^2^)+(0.1000P)^2^+0.0000P] where P=(Fo^2^+2Fc^2^)/3'
_refine_ls_weighting_scheme calc
_refine_ls_wR_factor_gt 0.1936
_refine_ls_wR_factor_ref 0.2217
_reflns_number_gt 14686
_reflns_number_total 30657
_reflns_threshold_expression >2sigma(I)
_cod_data_source_file cg800972xsup1.cif
_cod_data_source_block compound-1
_cod_depositor_comments
;
The following automatic conversions were performed:

'_symmetry_cell_setting' value 'Monoclinic' changed to 'monoclinic'
according to /home/saulius/struct/CIF-dictionaries/cif_core.dic
dictionary named 'cif_core.dic' version 2.4.2 from
2011-04-26.

'_exptl_absorpt_correction_type' value 'Multi-scan'
changed to 'multi-scan' according to
/home/saulius/struct/CIF-dictionaries/cif_core.dic dictionary named
'cif_core.dic' version 2.4.2 from 2011-04-26.

Automatic conversion script
Id: cif_fix_values 1891 2012-01-12 08:04:46Z andrius 
;
_cod_original_cell_volume 26784(12)
_cod_original_sg_symbol_H-M C2/c
_cod_database_code 4509171

loop_
_symmetry_equiv_pos_as_xyz
'x, y, z'
'-x, y, -z+1/2'
'x+1/2, y+1/2, z'
'-x+1/2, y+1/2, -z+1/2'
'-x, -y, -z'
'x, -y, z-1/2'
'-x+1/2, -y+1/2, -z'
'x+1/2, -y+1/2, z-1/2'

loop_
_atom_site_label
_atom_site_type_symbol
_atom_site_fract_x
_atom_site_fract_y
_atom_site_fract_z
_atom_site_U_iso_or_equiv
_atom_site_adp_type
_atom_site_occupancy
_atom_site_symmetry_multiplicity
_atom_site_calc_flag
_atom_site_refinement_flags
Ni1 Ni 0.5000 0.011122(11) 0.2500 0.0661(2) Uani 1 2 d S
Ni2 Ni 0.67632(3) 0.046850(8) 0.45407(3) 0.06406(15) Uani 1 1 d .
Ni3 Ni 0.58283(3) 0.169304(8) 0.54371(3) 0.06657(16) Uani 1 1 d .
Ni4 Ni 0.33779(3) 0.181295(8) 0.40540(3) 0.06798(16) Uani 1 1 d .
Ni5 Ni 0.80499(3) 0.157297(8) 0.32952(3) 0.06640(16) Uani 1 1 d .
Cl1 Cl 0.81943(18) 0.12466(3) 0.57657(18) 0.1661(10) Uani 1 1 d .
Cl2 Cl 0.28719(17) 0.06356(6) 0.37393(19) 0.0971(8) Uani 0.50 1 d PD
O1 O 0.45253(16) -0.01240(5) 0.27819(17) 0.0873(9) Uani 1 1 d .
O2 O 0.56302(15) 0.03432(4) 0.24613(14) 0.0727(7) Uani 1 1 d .
O3 O 0.76378(16) 0.03050(5) 0.48346(17) 0.0852(9) Uani 1 1 d .
O4 O 0.59920(13) 0.06927(4) 0.44063(14) 0.0677(7) Uani 1 1 d .
O5 O 0.60257(16) 0.16326(5) 0.63999(15) 0.0834(8) Uani 1 1 d .
O6 O 0.58518(14) 0.17324(5) 0.45119(14) 0.0718(7) Uani 1 1 d .
O7 O 0.31489(18) 0.21335(5) 0.40714(19) 0.0987(10) Uani 1 1 d .
O8 O 0.38075(14) 0.15143(4) 0.42203(15) 0.0749(8) Uani 1 1 d .
O9 O 0.70910(17) 0.17355(5) 0.03673(17) 0.0914(9) Uani 1 1 d .
O10 O 0.63771(15) 0.18675(5) 0.17054(16) 0.0781(8) Uani 1 1 d .
O11 O 0.87242(15) 0.18094(5) 0.37701(17) 0.0808(8) Uani 1 1 d .
O12 O 0.74381(14) 0.12949(5) 0.30217(16) 0.0725(7) Uani 1 1 d .
O13 O 0.8540(4) 0.10847(9) 0.5637(4) 0.211(3) Uani 1 1 d .
O14 O 0.8404(3) 0.14536(9) 0.5766(4) 0.194(3) Uani 1 1 d .
O15 O 0.7483(6) 0.12383(16) 0.5055(7) 0.310(5) Uani 1 1 d .
O16 O 0.7972(5) 0.12058(10) 0.6228(4) 0.233(4) Uani 1 1 d .
O17 O 0.3062(7) 0.0472(2) 0.3591(7) 0.188(5) Uani 0.50 1 d PD
O18 O 0.3408(5) 0.0745(2) 0.3882(5) 0.169(4) Uani 0.50 1 d PD
O19 O 0.2339(5) 0.07042(14) 0.3168(5) 0.134(3) Uani 0.50 1 d P
O20 O 0.2761(6) 0.0603(3) 0.4175(7) 0.270(9) Uani 0.50 1 d PD
O21 O 0.45826(19) 0.03783(7) 0.39129(18) 0.1101(11) Uani 1 1 d .
O22 O 0.2759(3) 0.12102(9) 0.3624(3) 0.191(3) Uani 1 1 d .
O23 O 0.4771(3) 0.21436(10) 0.3709(3) 0.169(2) Uani 1 1 d .
O24 O 0.8279(3) 0.19054(14) 0.5532(3) 0.221(3) Uani 1 1 d .
O25 O 0.7458(5) -0.00983(18) 0.4284(6) 0.166(4) Uani 0.50 1 d P
O26 O 0.8998(3) 0.08496(12) 0.4871(4) 0.231(3) Uani 1 1 d .
O27 O 0.3260(2) -0.01601(11) 0.2061(3) 0.209(3) Uani 1 1 d .
O28 O 0.2351(5) 0.23035(10) 0.2963(3) 0.298(5) Uani 1 1 d .
O29 O 0.1396(7) 0.21628(13) 0.2032(5) 0.173(5) Uani 0.50 1 d P
O30 O 0.3675(3) 0.16258(17) 0.5844(3) 0.273(5) Uani 1 1 d .
O31 O 0.7113(4) 0.09882(15) 0.6688(4) 0.268(4) Uani 1 1 d .
O32 O 0.7027(7) 0.28245(14) 0.6776(6) 0.172(4) Uani 0.50 1 d P
O33 O 0.7608(5) 0.0105(3) 0.3742(7) 0.213(7) Uani 0.50 1 d P
N1 N 0.57232(17) 0.01208(5) 0.34793(17) 0.0642(8) Uani 1 1 d .
N2 N 0.61693(17) 0.02991(5) 0.36425(17) 0.0636(8) Uani 1 1 d .
N3 N 0.68919(17) 0.06558(5) 0.38207(18) 0.0665(8) Uani 1 1 d .
N4 N 0.5843(2) 0.02685(6) 0.50660(19) 0.0847(10) Uani 1 1 d .
H4 H 0.5488 0.0331 0.4748 0.102 Uiso 1 1 calc R
N5 N 0.64897(19) 0.02888(6) 0.51576(18) 0.0744(9) Uani 1 1 d .
N6 N 0.72714(17) 0.06711(5) 0.53398(18) 0.0691(8) Uani 1 1 d .
N7 N 0.68448(18) 0.08268(5) 0.53794(18) 0.0755(9) Uani 1 1 d .
N8 N 0.55672(17) 0.13676(5) 0.51146(17) 0.0662(8) Uani 1 1 d .
N9 N 0.47677(17) 0.17018(5) 0.49934(18) 0.0666(8) Uani 1 1 d .
N10 N 0.42936(17) 0.18711(5) 0.48420(17) 0.0661(8) Uani 1 1 d .
N11 N 0.6304(3) 0.21380(11) 0.6149(3) 0.149(2) Uani 1 1 d .
H11A H 0.6512 0.2082 0.6553 0.179 Uiso 1 1 calc R
N12 N 0.5976(2) 0.20230(6) 0.5568(2) 0.0843(11) Uani 1 1 d .
N13 N 0.68375(18) 0.16665(6) 0.57402(18) 0.0707(9) Uani 1 1 d .
N14 N 0.69827(19) 0.17050(6) 0.52104(19) 0.0782(10) Uani 1 1 d .
N15 N 0.75077(17) 0.17472(5) 0.17651(18) 0.0683(8) Uani 1 1 d .
N16 N 0.74631(16) 0.17317(5) 0.23760(17) 0.0653(8) Uani 1 1 d .
N17 N 0.72525(17) 0.17077(5) 0.34459(18) 0.0679(8) Uani 1 1 d .
N18 N 0.8491(2) 0.12647(8) 0.2498(3) 0.1087(14) Uani 1 1 d .
H18A H 0.8070 0.1240 0.2207 0.130 Uiso 1 1 calc R
N19 N 0.87059(19) 0.14084(6) 0.3022(2) 0.0798(10) Uani 1 1 d .
N20 N 0.84791(18) 0.14023(6) 0.41830(18) 0.0716(9) Uani 1 1 d .
N21 N 0.81778(18) 0.12000(6) 0.41004(19) 0.0759(9) Uani 1 1 d .
C1 C 0.4837(3) -0.02612(7) 0.3324(3) 0.0852(13) Uani 1 1 d .
C2 C 0.4487(3) -0.04476(8) 0.3327(3) 0.115(2) Uani 1 1 d .
H2 H 0.4059 -0.0478 0.2960 0.138 Uiso 1 1 calc R
C3 C 0.4783(4) -0.05875(10) 0.3883(4) 0.147(3) Uani 1 1 d .
H3 H 0.4552 -0.0713 0.3886 0.177 Uiso 1 1 calc R
C4 C 0.5427(4) -0.05423(9) 0.4440(4) 0.129(2) Uani 1 1 d .
H4A H 0.5620 -0.0634 0.4817 0.155 Uiso 1 1 calc R
C5 C 0.5760(3) -0.03633(7) 0.4417(3) 0.1046(17) Uani 1 1 d .
H5 H 0.6193 -0.0336 0.4781 0.126 Uiso 1 1 calc R
C6 C 0.5483(3) -0.02156(6) 0.3867(2) 0.0796(12) Uani 1 1 d .
C7 C 0.5885(2) -0.00233(6) 0.3935(2) 0.0705(11) Uani 1 1 d .
H7 H 0.6291 -0.0005 0.4342 0.085 Uiso 1 1 calc R
C8 C 0.6052(2) 0.03977(6) 0.3074(2) 0.0692(10) Uani 1 1 d .
C9 C 0.6473(2) 0.05966(6) 0.3163(2) 0.0693(10) Uani 1 1 d .
C10 C 0.6445(3) 0.07093(8) 0.2624(3) 0.0928(15) Uani 1 1 d .
H10 H 0.6162 0.0661 0.2180 0.111 Uiso 1 1 calc R
C11 C 0.6829(3) 0.08936(8) 0.2727(3) 0.0913(14) Uani 1 1 d .
H11 H 0.6801 0.0974 0.2360 0.110 Uiso 1 1 calc R
C12 C 0.7261(2) 0.09561(7) 0.3402(3) 0.0773(12) Uani 1 1 d .
C13 C 0.7272(2) 0.08345(6) 0.3930(2) 0.0711(11) Uani 1 1 d .
H13 H 0.7554 0.0879 0.4379 0.085 Uiso 1 1 calc R
C14 C 0.5836(4) 0.01376(10) 0.5537(3) 0.1116(18) Uani 1 1 d .
H14 H 0.5452 0.0097 0.5576 0.134 Uiso 1 1 calc R
C15 C 0.6490(4) 0.00741(10) 0.5952(3) 0.120(2) Uani 1 1 d .
H15 H 0.6644 -0.0018 0.6328 0.144 Uiso 1 1 calc R
C16 C 0.6874(3) 0.01713(8) 0.5707(3) 0.0981(16) Uani 1 1 d .
H16 H 0.7347 0.0158 0.5900 0.118 Uiso 1 1 calc R
C17 C 0.8250(2) 0.03456(9) 0.5359(3) 0.0933(15) Uani 1 1 d .
C18 C 0.8792(3) 0.02108(12) 0.5443(4) 0.150(3) Uani 1 1 d .
H18 H 0.8720 0.0100 0.5134 0.180 Uiso 1 1 calc R
C19 C 0.9442(4) 0.02455(17) 0.5995(5) 0.191(4) Uani 1 1 d .
H19 H 0.9798 0.0156 0.6042 0.229 Uiso 1 1 calc R
C20 C 0.9585(4) 0.04064(16) 0.6476(5) 0.189(4) Uani 1 1 d .
H20 H 1.0024 0.0425 0.6839 0.227 Uiso 1 1 calc R
C21 C 0.9059(3) 0.05361(12) 0.6397(4) 0.139(3) Uani 1 1 d .
H21 H 0.9142 0.0644 0.6720 0.167 Uiso 1 1 calc R
C22 C 0.8382(2) 0.05127(8) 0.5836(3) 0.0910(14) Uani 1 1 d .
C23 C 0.7892(2) 0.06621(7) 0.5825(2) 0.0788(12) Uani 1 1 d .
H23 H 0.8028 0.0758 0.6189 0.095 Uiso 1 1 calc R
C24 C 0.6207(2) 0.08305(6) 0.4871(2) 0.0688(10) Uani 1 1 d .
C25 C 0.5746(2) 0.10051(6) 0.4862(2) 0.0676(10) Uani 1 1 d .
C26 C 0.5047(2) 0.09777(7) 0.4476(3) 0.0809(12) Uani 1 1 d .
H26 H 0.4871 0.0846 0.4260 0.097 Uiso 1 1 calc R
C27 C 0.4612(2) 0.11436(7) 0.4410(3) 0.0845(13) Uani 1 1 d .
H27 H 0.4140 0.1126 0.4154 0.101 Uiso 1 1 calc R
C28 C 0.4888(2) 0.13360(6) 0.4729(2) 0.0659(10) Uani 1 1 d .
C29 C 0.5983(2) 0.12038(6) 0.5176(2) 0.0678(10) Uani 1 1 d .
H29 H 0.6453 0.1224 0.5441 0.081 Uiso 1 1 calc R
C30 C 0.4442(2) 0.15318(7) 0.4631(2) 0.0663(10) Uani 1 1 d .
C31 C 0.4488(2) 0.20294(7) 0.5265(2) 0.0750(11) Uani 1 1 d .
H31 H 0.4915 0.2020 0.5652 0.090 Uiso 1 1 calc R
C32 C 0.4075(3) 0.22246(7) 0.5175(3) 0.0768(12) Uani 1 1 d .
C33 C 0.3460(3) 0.22744(7) 0.4618(3) 0.0865(14) Uani 1 1 d .
C34 C 0.3125(3) 0.24618(8) 0.4602(4) 0.116(2) Uani 1 1 d .
H34 H 0.2696 0.2492 0.4234 0.140 Uiso 1 1 calc R
C35 C 0.3439(4) 0.26087(10) 0.5153(4) 0.132(2) Uani 1 1 d .
H35 H 0.3214 0.2736 0.5149 0.159 Uiso 1 1 calc R
C36 C 0.4045(4) 0.25675(10) 0.5670(4) 0.130(2) Uani 1 1 d .
H36 H 0.4259 0.2669 0.6018 0.156 Uiso 1 1 calc R
C37 C 0.4361(3) 0.23747(8) 0.5697(3) 0.1056(17) Uani 1 1 d .
H37 H 0.4780 0.2344 0.6078 0.127 Uiso 1 1 calc R
C38 C 0.5745(2) 0.21739(6) 0.5082(3) 0.0755(11) Uani 1 1 d .
H38 H 0.5496 0.2143 0.4617 0.091 Uiso 1 1 calc R
C39 C 0.5910(4) 0.23758(10) 0.5331(5) 0.132(2) Uani 1 1 d .
H39 H 0.5800 0.2503 0.5078 0.158 Uiso 1 1 calc R
C40 C 0.6264(4) 0.23579(11) 0.6015(5) 0.141(3) Uani 1 1 d .
H40 H 0.6445 0.2470 0.6333 0.169 Uiso 1 1 calc R
C41 C 0.6622(3) 0.15994(8) 0.6941(2) 0.0839(13) Uani 1 1 d .
C42 C 0.6638(3) 0.15539(10) 0.7565(3) 0.1103(18) Uani 1 1 d .
H42 H 0.6226 0.1550 0.7579 0.132 Uiso 1 1 calc R
C43 C 0.7225(4) 0.15159(13) 0.8147(3) 0.137(2) Uani 1 1 d .
H43 H 0.7212 0.1487 0.8551 0.165 Uiso 1 1 calc R
C44 C 0.7855(4) 0.15199(14) 0.8147(3) 0.153(3) Uani 1 1 d .
H44 H 0.8261 0.1491 0.8545 0.183 Uiso 1 1 calc R
C45 C 0.7858(3) 0.15664(12) 0.7553(3) 0.124(2) Uani 1 1 d .
H45 H 0.8278 0.1574 0.7555 0.149 Uiso 1 1 calc R
C46 C 0.7263(3) 0.16037(8) 0.6940(2) 0.0843(13) Uani 1 1 d .
C47 C 0.7341(2) 0.16470(8) 0.6346(2) 0.0829(12) Uani 1 1 d .
H47 H 0.7783 0.1662 0.6404 0.099 Uiso 1 1 calc R
C48 C 0.6443(2) 0.17304(7) 0.4593(2) 0.0702(10) Uani 1 1 d .
C49 C 0.7772(3) 0.17548(7) 0.0575(3) 0.0849(14) Uani 1 1 d .
C50 C 0.7971(4) 0.17693(9) 0.0063(3) 0.1099(19) Uani 1 1 d .
H50 H 0.7645 0.1765 -0.0398 0.132 Uiso 1 1 calc R
C51 C 0.8670(4) 0.17906(10) 0.0256(4) 0.116(2) Uani 1 1 d .
H51 H 0.8807 0.1801 -0.0079 0.139 Uiso 1 1 calc R
C52 C 0.9135(4) 0.17966(10) 0.0912(4) 0.121(2) Uani 1 1 d .
H52 H 0.9595 0.1813 0.1029 0.145 Uiso 1 1 calc R
C53 C 0.8955(3) 0.17790(8) 0.1437(3) 0.1032(18) Uani 1 1 d .
H53 H 0.9291 0.1779 0.1895 0.124 Uiso 1 1 calc R
C54 C 0.8257(3) 0.17617(7) 0.1258(3) 0.0784(12) Uani 1 1 d .
C55 C 0.8113(2) 0.17454(6) 0.1820(2) 0.0731(11) Uani 1 1 d .
H55 H 0.8484 0.1733 0.2258 0.088 Uiso 1 1 calc R
C56 C 0.6852(2) 0.17968(7) 0.2263(2) 0.0703(11) Uani 1 1 d .
C57 C 0.6747(2) 0.17915(7) 0.2876(2) 0.0723(11) Uani 1 1 d .
C58 C 0.6140(3) 0.18636(9) 0.2835(3) 0.0930(15) Uani 1 1 d .
H58 H 0.5796 0.1922 0.2431 0.112 Uiso 1 1 calc R
C59 C 0.6058(3) 0.18464(9) 0.3411(3) 0.0920(15) Uani 1 1 d .
H59 H 0.5654 0.1894 0.3397 0.110 Uiso 1 1 calc R
C60 C 0.6572(2) 0.17596(8) 0.4005(2) 0.0741(11) Uani 1 1 d .
C61 C 0.7172(2) 0.16916(7) 0.3999(2) 0.0734(11) Uani 1 1 d .
H61 H 0.7526 0.1633 0.4397 0.088 Uiso 1 1 calc R
C62 C 0.9374(3) 0.14012(12) 0.3345(3) 0.126(2) Uani 1 1 d .
H62 H 0.9654 0.1486 0.3722 0.151 Uiso 1 1 calc R
C63 C 0.9604(4) 0.1253(2) 0.3051(5) 0.211(5) Uani 1 1 d .
H63 H 1.0059 0.1217 0.3195 0.253 Uiso 1 1 calc R
C64 C 0.9036(5) 0.11659(18) 0.2501(5) 0.203(5) Uani 1 1 d .
H64 H 0.9029 0.1061 0.2197 0.244 Uiso 1 1 calc R
C65 C 0.9206(2) 0.18196(7) 0.4407(3) 0.0740(12) Uani 1 1 d .
C66 C 0.9608(2) 0.20086(8) 0.4630(3) 0.0939(15) Uani 1 1 d .
H66 H 0.9516 0.2122 0.4324 0.113 Uiso 1 1 calc R
C67 C 1.0138(3) 0.20290(10) 0.5295(3) 0.1021(17) Uani 1 1 d .
H67 H 1.0389 0.2157 0.5432 0.123 Uiso 1 1 calc R
C68 C 1.0293(3) 0.18645(11) 0.5747(3) 0.117(2) Uani 1 1 d .
H68 H 1.0656 0.1878 0.6190 0.140 Uiso 1 1 calc R
C69 C 0.9916(3) 0.16801(9) 0.5551(3) 0.1008(16) Uani 1 1 d .
H69 H 1.0021 0.1570 0.5869 0.121 Uiso 1 1 calc R
C70 C 0.9369(2) 0.16499(8) 0.4878(3) 0.0783(12) Uani 1 1 d .
C71 C 0.9017(2) 0.14511(8) 0.4750(2) 0.0794(12) Uani 1 1 d .
H71 H 0.9183 0.1348 0.5098 0.095 Uiso 1 1 calc R
C72 C 0.7631(2) 0.11653(7) 0.3495(3) 0.0735(11) Uani 1 1 d .
H7A H 0.7013 0.0881 0.5831 0.088 Uiso 1 1 d R
H14A H 0.7430 0.1739 0.5234 0.088 Uiso 1 1 d R
H21A H 0.8419 0.1094 0.4476 0.088 Uiso 1 1 d R

loop_
_atom_site_aniso_label
_atom_site_aniso_U_11
_atom_site_aniso_U_22
_atom_site_aniso_U_33
_atom_site_aniso_U_23
_atom_site_aniso_U_13
_atom_site_aniso_U_12
Ni1 0.0743(5) 0.0556(4) 0.0609(5) 0.000 0.0263(4) 0.000
Ni2 0.0652(3) 0.0623(3) 0.0577(3) 0.0029(2) 0.0237(3) 0.0047(2)
Ni3 0.0736(3) 0.0736(3) 0.0575(3) -0.0106(3) 0.0353(3) -0.0022(3)
Ni4 0.0738(3) 0.0735(3) 0.0663(4) -0.0029(3) 0.0413(3) 0.0076(3)
Ni5 0.0593(3) 0.0764(3) 0.0669(4) -0.0025(3) 0.0328(3) -0.0089(2)
Cl1 0.248(3) 0.1056(12) 0.241(3) 0.0027(15) 0.195(3) 0.0040(16)
Cl2 0.0835(19) 0.1019(18) 0.106(2) 0.0312(18) 0.0451(18) 0.0201(16)
O1 0.088(2) 0.0728(17) 0.083(2) 0.0107(17) 0.0265(18) -0.0138(16)
O2 0.0862(19) 0.0709(16) 0.0539(17) -0.0009(14) 0.0275(15) -0.0137(15)
O3 0.075(2) 0.0891(19) 0.082(2) -0.0034(17) 0.0297(17) 0.0145(16)
O4 0.0671(16) 0.0638(14) 0.0628(18) -0.0007(14) 0.0234(14) 0.0059(13)
O5 0.090(2) 0.111(2) 0.0572(19) -0.0081(17) 0.0416(17) -0.0025(18)
O6 0.0690(18) 0.0915(18) 0.0607(18) -0.0053(15) 0.0356(15) 0.0025(15)
O7 0.107(3) 0.086(2) 0.101(3) -0.008(2) 0.048(2) 0.0178(19)
O8 0.0687(18) 0.0745(16) 0.078(2) -0.0181(15) 0.0326(16) 0.0028(14)
O9 0.091(2) 0.120(2) 0.085(2) -0.0065(19) 0.060(2) -0.0107(19)
O10 0.0719(18) 0.103(2) 0.0636(19) 0.0081(17) 0.0359(16) 0.0070(16)
O11 0.0749(19) 0.0781(18) 0.080(2) -0.0040(16) 0.0289(17) -0.0164(15)
O12 0.0709(18) 0.0790(17) 0.0689(19) 0.0006(15) 0.0344(15) -0.0136(14)
O13 0.252(7) 0.140(4) 0.345(10) 0.040(5) 0.226(7) 0.040(4)
O14 0.233(6) 0.129(4) 0.290(8) -0.032(4) 0.180(6) -0.035(4)
O15 0.331(13) 0.252(10) 0.406(17) -0.007(10) 0.222(13) -0.003(9)
O16 0.394(11) 0.177(5) 0.242(8) 0.030(5) 0.245(9) 0.031(6)
O17 0.182(11) 0.189(12) 0.205(13) 0.040(10) 0.102(10) -0.025(10)
O18 0.147(9) 0.228(12) 0.092(7) 0.031(7) 0.024(6) -0.021(8)
O19 0.109(6) 0.122(6) 0.159(9) 0.027(6) 0.054(6) 0.000(5)
O20 0.104(8) 0.52(3) 0.185(14) 0.077(16) 0.071(9) 0.090(12)
O21 0.097(2) 0.145(3) 0.081(2) 0.018(2) 0.036(2) 0.010(2)
O22 0.122(4) 0.149(4) 0.204(6) 0.021(4) -0.001(4) -0.025(3)
O23 0.158(4) 0.216(5) 0.114(4) -0.024(4) 0.050(3) -0.041(4)
O24 0.134(4) 0.341(9) 0.172(6) -0.032(6) 0.062(4) -0.033(5)
O25 0.133(8) 0.165(9) 0.163(10) -0.056(8) 0.041(7) 0.025(7)
O26 0.185(6) 0.243(7) 0.215(7) 0.085(6) 0.055(5) 0.022(5)
O27 0.112(4) 0.270(7) 0.180(5) 0.087(5) 0.018(3) -0.057(4)
O28 0.435(12) 0.141(4) 0.141(5) -0.005(4) -0.006(6) 0.124(6)
O29 0.232(12) 0.081(5) 0.115(8) 0.006(5) 0.009(8) 0.025(6)
O30 0.133(4) 0.568(14) 0.131(5) 0.129(7) 0.073(4) 0.035(6)
O31 0.258(8) 0.300(9) 0.155(6) -0.050(6) 0.025(6) 0.038(7)
O32 0.226(12) 0.093(6) 0.158(10) -0.029(6) 0.059(9) -0.015(7)
O33 0.125(8) 0.304(17) 0.182(12) -0.107(12) 0.050(8) 0.038(9)
N1 0.071(2) 0.0521(16) 0.063(2) -0.0006(16) 0.0267(17) -0.0004(15)
N2 0.073(2) 0.0534(16) 0.060(2) 0.0041(15) 0.0277(17) -0.0021(15)
N3 0.069(2) 0.0636(18) 0.067(2) 0.0022(17) 0.0325(18) -0.0035(16)
N4 0.098(3) 0.087(2) 0.067(2) 0.007(2) 0.038(2) 0.000(2)
N5 0.075(2) 0.080(2) 0.064(2) 0.0008(19) 0.0291(19) 0.0007(19)
N6 0.065(2) 0.0689(19) 0.064(2) 0.0015(17) 0.0237(18) 0.0034(17)
N7 0.074(2) 0.076(2) 0.065(2) -0.0069(18) 0.0247(19) 0.0100(18)
N8 0.068(2) 0.075(2) 0.059(2) -0.0053(17) 0.0339(17) 0.0002(17)
N9 0.076(2) 0.0682(19) 0.063(2) -0.0076(17) 0.0395(18) 0.0017(17)
N10 0.078(2) 0.0701(19) 0.063(2) -0.0121(17) 0.0436(18) -0.0014(17)
N11 0.158(5) 0.158(5) 0.126(5) -0.043(4) 0.063(4) -0.029(4)
N12 0.085(3) 0.087(2) 0.085(3) -0.030(2) 0.045(2) -0.013(2)
N13 0.077(2) 0.085(2) 0.055(2) -0.0086(18) 0.0356(19) -0.0009(18)
N14 0.074(2) 0.106(3) 0.063(2) -0.003(2) 0.039(2) -0.005(2)
N15 0.071(2) 0.0748(19) 0.066(2) 0.0043(17) 0.0387(18) -0.0060(17)
N16 0.0603(19) 0.0759(19) 0.065(2) -0.0024(17) 0.0342(17) -0.0100(16)
N17 0.069(2) 0.083(2) 0.057(2) -0.0005(18) 0.0345(18) -0.0032(17)
N18 0.092(3) 0.134(4) 0.111(4) -0.016(3) 0.057(3) 0.006(3)
N19 0.072(2) 0.097(3) 0.080(3) -0.001(2) 0.044(2) -0.005(2)
N20 0.069(2) 0.081(2) 0.068(2) -0.0032(18) 0.0349(19) -0.0051(18)
N21 0.068(2) 0.078(2) 0.070(2) 0.0057(19) 0.0237(19) -0.0125(18)
C1 0.105(4) 0.066(2) 0.077(3) 0.011(2) 0.037(3) -0.011(2)
C2 0.134(5) 0.076(3) 0.108(5) 0.010(3) 0.036(4) -0.024(3)
C3 0.191(8) 0.087(4) 0.138(6) 0.027(4) 0.057(6) -0.049(4)
C4 0.168(6) 0.078(3) 0.111(5) 0.032(3) 0.043(5) -0.007(4)
C5 0.133(5) 0.065(3) 0.092(4) 0.018(3) 0.034(3) -0.004(3)
C6 0.101(3) 0.058(2) 0.073(3) 0.005(2) 0.036(3) 0.000(2)
C7 0.083(3) 0.054(2) 0.066(3) 0.007(2) 0.029(2) 0.0062(19)
C8 0.071(3) 0.062(2) 0.066(3) -0.006(2) 0.025(2) -0.0082(19)
C9 0.083(3) 0.067(2) 0.057(3) -0.002(2) 0.033(2) -0.008(2)
C10 0.115(4) 0.092(3) 0.060(3) -0.009(3) 0.034(3) -0.030(3)
C11 0.113(4) 0.084(3) 0.068(3) 0.000(3) 0.037(3) -0.029(3)
C12 0.085(3) 0.074(2) 0.077(3) 0.001(2) 0.041(3) -0.013(2)
C13 0.076(3) 0.068(2) 0.066(3) 0.003(2) 0.031(2) -0.005(2)
C14 0.136(5) 0.119(4) 0.095(4) 0.018(4) 0.067(4) -0.021(4)
C15 0.134(5) 0.130(5) 0.077(4) 0.037(4) 0.036(4) -0.001(4)
C16 0.090(3) 0.107(4) 0.074(3) 0.037(3) 0.021(3) 0.005(3)
C17 0.064(3) 0.107(4) 0.094(4) 0.011(3) 0.025(3) 0.015(3)
C18 0.081(4) 0.176(6) 0.149(6) -0.032(5) 0.018(4) 0.053(4)
C19 0.103(5) 0.223(9) 0.190(9) -0.047(8) 0.024(6) 0.062(6)
C20 0.085(4) 0.228(9) 0.160(8) -0.063(7) -0.017(5) 0.057(5)
C21 0.075(4) 0.156(6) 0.131(6) -0.027(5) 0.004(4) 0.022(4)
C22 0.069(3) 0.097(3) 0.083(3) -0.007(3) 0.017(3) 0.007(3)
C23 0.069(3) 0.080(3) 0.070(3) 0.000(2) 0.020(2) 0.006(2)
C24 0.070(3) 0.064(2) 0.063(3) 0.006(2) 0.024(2) 0.008(2)
C25 0.064(2) 0.067(2) 0.063(3) -0.004(2) 0.022(2) 0.0051(19)
C26 0.076(3) 0.072(2) 0.087(3) -0.021(2) 0.032(3) -0.006(2)
C27 0.072(3) 0.076(3) 0.098(4) -0.011(3) 0.035(3) 0.002(2)
C28 0.071(3) 0.064(2) 0.066(3) -0.006(2) 0.036(2) 0.0046(19)
C29 0.066(2) 0.072(2) 0.065(3) -0.002(2) 0.032(2) 0.010(2)
C30 0.061(2) 0.077(2) 0.064(3) -0.011(2) 0.033(2) 0.003(2)
C31 0.082(3) 0.085(3) 0.068(3) -0.011(2) 0.044(2) 0.001(2)
C32 0.091(3) 0.067(2) 0.091(3) -0.006(2) 0.058(3) 0.009(2)
C33 0.106(4) 0.071(3) 0.099(4) -0.002(3) 0.063(3) 0.015(3)
C34 0.124(5) 0.087(3) 0.152(6) -0.012(4) 0.076(5) 0.015(3)
C35 0.162(7) 0.088(4) 0.156(7) -0.032(4) 0.085(6) 0.020(4)
C36 0.131(6) 0.098(4) 0.153(7) -0.039(4) 0.062(5) 0.007(4)
C37 0.123(4) 0.088(3) 0.119(5) -0.034(3) 0.069(4) 0.003(3)
C38 0.094(3) 0.059(2) 0.078(3) -0.001(2) 0.045(3) -0.005(2)
C39 0.167(7) 0.084(4) 0.155(7) -0.007(5) 0.086(6) -0.002(4)
C40 0.170(7) 0.083(4) 0.158(8) -0.042(5) 0.068(6) -0.033(4)
C41 0.091(3) 0.102(3) 0.052(3) -0.005(2) 0.029(3) 0.000(3)
C42 0.122(5) 0.150(5) 0.057(3) 0.006(3) 0.042(3) 0.017(4)
C43 0.156(6) 0.197(7) 0.069(4) 0.025(4) 0.062(4) 0.027(6)
C44 0.130(6) 0.238(9) 0.070(4) 0.019(5) 0.031(4) 0.005(6)
C45 0.103(4) 0.194(7) 0.061(3) 0.000(4) 0.028(3) 0.009(4)
C46 0.093(3) 0.100(3) 0.053(3) -0.007(2) 0.029(2) 0.000(3)
C47 0.075(3) 0.111(3) 0.059(3) -0.006(3) 0.028(2) -0.004(3)
C48 0.074(3) 0.077(3) 0.060(3) -0.005(2) 0.032(2) -0.005(2)
C49 0.103(4) 0.082(3) 0.104(4) 0.001(3) 0.077(4) -0.004(3)
C50 0.143(5) 0.112(4) 0.117(5) 0.005(3) 0.096(4) -0.008(4)
C51 0.141(6) 0.121(4) 0.141(6) 0.019(5) 0.112(5) 0.011(4)
C52 0.119(5) 0.138(5) 0.160(7) 0.022(5) 0.111(5) 0.004(4)
C53 0.090(4) 0.109(4) 0.141(5) 0.025(3) 0.080(4) 0.005(3)
C54 0.088(3) 0.075(3) 0.094(4) 0.006(3) 0.061(3) -0.003(2)
C55 0.071(3) 0.076(2) 0.083(3) 0.008(2) 0.046(2) -0.006(2)
C56 0.066(3) 0.088(3) 0.062(3) 0.006(2) 0.034(2) -0.007(2)
C57 0.067(3) 0.096(3) 0.060(3) 0.003(2) 0.035(2) 0.002(2)
C58 0.083(3) 0.136(4) 0.067(3) 0.011(3) 0.041(3) 0.022(3)
C59 0.084(3) 0.125(4) 0.080(3) 0.016(3) 0.049(3) 0.030(3)
C60 0.067(3) 0.108(3) 0.055(3) -0.005(2) 0.036(2) -0.003(2)
C61 0.067(3) 0.096(3) 0.056(3) -0.002(2) 0.029(2) -0.007(2)
C62 0.061(3) 0.209(7) 0.115(5) -0.033(5) 0.047(3) -0.015(4)
C63 0.085(5) 0.379(15) 0.152(8) -0.090(9) 0.043(5) 0.036(7)
C64 0.124(6) 0.326(13) 0.171(8) -0.068(9) 0.080(6) 0.065(8)
C65 0.054(2) 0.089(3) 0.079(3) -0.017(3) 0.032(2) -0.009(2)
C66 0.076(3) 0.098(3) 0.107(4) -0.024(3) 0.043(3) -0.018(3)
C67 0.079(3) 0.108(4) 0.107(5) -0.032(4) 0.035(3) -0.025(3)
C68 0.098(4) 0.130(5) 0.095(5) -0.031(4) 0.024(3) -0.039(4)
C69 0.084(3) 0.119(4) 0.090(4) -0.006(3) 0.034(3) -0.021(3)
C70 0.059(2) 0.097(3) 0.074(3) -0.012(3) 0.028(2) -0.007(2)
C71 0.062(3) 0.101(3) 0.064(3) -0.002(3) 0.021(2) -0.005(2)
C72 0.068(3) 0.080(3) 0.079(3) 0.003(3) 0.041(2) -0.010(2)

loop_
_atom_type_symbol
_atom_type_description
_atom_type_scat_dispersion_real
_atom_type_scat_dispersion_imag
_atom_type_scat_source
C C 0.0033 0.0016 'International Tables Vol C Tables 4.2.6.8 and 6.1.1.4'
H H 0.0000 0.0000 'International Tables Vol C Tables 4.2.6.8 and 6.1.1.4'
N N 0.0061 0.0033 'International Tables Vol C Tables 4.2.6.8 and 6.1.1.4'
O O 0.0106 0.0060 'International Tables Vol C Tables 4.2.6.8 and 6.1.1.4'
Cl Cl 0.1484 0.1585 'International Tables Vol C Tables 4.2.6.8 and 6.1.1.4'
Ni Ni 0.3393 1.1124 'International Tables Vol C Tables 4.2.6.8 and 6.1.1.4'

loop_
_geom_angle_atom_site_label_1
_geom_angle_atom_site_label_2
_geom_angle_atom_site_label_3
_geom_angle
_geom_angle_site_symmetry_1
_geom_angle_site_symmetry_3
N1 Ni1 N1 176.60(17) . 2_655
N1 Ni1 O2 79.25(12) . .
N1 Ni1 O2 98.31(12) 2_655 .
N1 Ni1 O2 98.31(12) . 2_655
N1 Ni1 O2 79.25(12) 2_655 2_655
O2 Ni1 O2 90.31(17) . 2_655
N1 Ni1 O1 95.18(13) . 2_655
N1 Ni1 O1 87.22(13) 2_655 2_655
O2 Ni1 O1 91.32(12) . 2_655
O2 Ni1 O1 166.47(12) 2_655 2_655
N1 Ni1 O1 87.22(13) . .
N1 Ni1 O1 95.18(13) 2_655 .
O2 Ni1 O1 166.47(12) . .
O2 Ni1 O1 91.32(12) 2_655 .
O1 Ni1 O1 90.23(19) 2_655 .
O3 Ni2 N6 88.79(13) . .
O3 Ni2 N5 93.34(14) . .
N6 Ni2 N5 88.19(14) . .
O3 Ni2 N2 97.52(13) . .
N6 Ni2 N2 171.88(13) . .
N5 Ni2 N2 96.51(13) . .
O3 Ni2 N3 93.64(13) . .
N6 Ni2 N3 96.04(14) . .
N5 Ni2 N3 171.91(14) . .
N2 Ni2 N3 78.52(13) . .
O3 Ni2 O4 166.62(12) . .
N6 Ni2 O4 77.99(12) . .
N5 Ni2 O4 88.37(13) . .
N2 Ni2 O4 95.47(12) . .
N3 Ni2 O4 85.77(12) . .
O5 Ni3 N13 89.23(14) . .
O5 Ni3 N12 95.40(15) . .
N13 Ni3 N12 87.56(15) . .
O5 Ni3 N9 97.60(13) . .
N13 Ni3 N9 171.81(13) . .
N12 Ni3 N9 96.24(14) . .
O5 Ni3 O6 166.95(12) . .
N13 Ni3 O6 78.04(12) . .
N12 Ni3 O6 87.00(14) . .
N9 Ni3 O6 94.88(12) . .
O5 Ni3 N8 93.96(13) . .
N13 Ni3 N8 96.70(13) . .
N12 Ni3 N8 169.76(16) . .
N9 Ni3 N8 78.40(13) . .
O6 Ni3 N8 84.80(12) . .
N15 Ni4 N10 176.36(13) 2_655 .
N15 Ni4 O8 98.89(13) 2_655 .
N10 Ni4 O8 79.03(12) . .
N15 Ni4 O10 79.23(13) 2_655 2_655
N10 Ni4 O10 97.76(13) . 2_655
O8 Ni4 O10 90.77(12) . 2_655
N15 Ni4 O7 93.97(14) 2_655 .
N10 Ni4 O7 88.10(14) . .
O8 Ni4 O7 167.13(14) . .
O10 Ni4 O7 91.27(14) 2_655 .
N15 Ni4 O9 87.14(14) 2_655 2_655
N10 Ni4 O9 95.84(14) . 2_655
O8 Ni4 O9 90.48(13) . 2_655
O10 Ni4 O9 166.34(14) 2_655 2_655
O7 Ni4 O9 90.53(14) . 2_655
O11 Ni5 N20 88.93(14) . .
O11 Ni5 N16 97.71(13) . .
N20 Ni5 N16 170.82(13) . .
O11 Ni5 N19 93.40(14) . .
N20 Ni5 N19 87.72(14) . .
N16 Ni5 N19 98.15(14) . .
O11 Ni5 O12 166.91(13) . .
N20 Ni5 O12 78.08(13) . .
N16 Ni5 O12 95.02(12) . .
N19 Ni5 O12 87.78(13) . .
O11 Ni5 N17 95.78(13) . .
N20 Ni5 N17 95.20(13) . .
N16 Ni5 N17 77.90(13) . .
N19 Ni5 N17 170.41(15) . .
O12 Ni5 N17 83.90(12) . .
O14 Cl1 O16 115.0(4) . .
O14 Cl1 O13 117.4(4) . .
O16 Cl1 O13 117.6(4) . .
O14 Cl1 O15 101.8(5) . .
O16 Cl1 O15 101.2(6) . .
O13 Cl1 O15 99.0(5) . .
O20 Cl2 O17 109.6(12) . .
O20 Cl2 O18 116.4(11) . .
O17 Cl2 O18 96.1(8) . .
O20 Cl2 O19 114.8(8) . .
O17 Cl2 O19 106.1(9) . .
O18 Cl2 O19 111.7(6) . .
C1 O1 Ni1 126.2(3) . .
C8 O2 Ni1 108.1(3) . .
C17 O3 Ni2 128.2(3) . .
C24 O4 Ni2 111.6(2) . .
C41 O5 Ni3 128.2(3) . .
C48 O6 Ni3 112.2(3) . .
C33 O7 Ni4 127.0(3) . .
C30 O8 Ni4 108.5(2) . .
C49 O9 Ni4 125.4(3) . 2_655
C56 O10 Ni4 109.1(3) . 2_655
C65 O11 Ni5 128.9(3) . .
C72 O12 Ni5 112.1(3) . .
C7 N1 N2 116.7(3) . .
C7 N1 Ni1 128.7(3) . .
N2 N1 Ni1 113.9(2) . .
C8 N2 N1 108.9(3) . .
C8 N2 Ni2 115.8(3) . .
N1 N2 Ni2 133.5(2) . .
C13 N3 C9 117.8(4) . .
C13 N3 Ni2 128.3(3) . .
C9 N3 Ni2 113.5(3) . .
C14 N4 N5 110.4(4) . .
C14 N4 H4 124.8 . .
N5 N4 H4 124.8 . .
C16 N5 N4 104.9(4) . .
C16 N5 Ni2 130.0(3) . .
N4 N5 Ni2 125.1(3) . .
C23 N6 N7 118.1(4) . .
C23 N6 Ni2 129.5(3) . .
N7 N6 Ni2 112.1(2) . .
C24 N7 N6 116.3(3) . .
C24 N7 H7A 128.0 . .
N6 N7 H7A 112.3 . .
C29 N8 C28 117.7(3) . .
C29 N8 Ni3 128.5(3) . .
C28 N8 Ni3 113.3(3) . .
C30 N9 N10 108.6(3) . .
C30 N9 Ni3 116.0(3) . .
N10 N9 Ni3 133.1(2) . .
C31 N10 N9 116.2(4) . .
C31 N10 Ni4 129.1(3) . .
N9 N10 Ni4 114.3(2) . .
N12 N11 C40 111.3(6) . .
N12 N11 H11A 124.4 . .
C40 N11 H11A 124.4 . .
C38 N12 N11 103.4(5) . .
C38 N12 Ni3 127.2(3) . .
N11 N12 Ni3 129.5(4) . .
C47 N13 N14 118.0(4) . .
C47 N13 Ni3 129.2(3) . .
N14 N13 Ni3 112.1(3) . .
C48 N14 N13 115.9(4) . .
C48 N14 H14A 114.6 . .
N13 N14 H14A 128.8 . .
C55 N15 N16 117.2(4) . .
C55 N15 Ni4 128.4(3) . 2_655
N16 N15 Ni4 113.8(2) . 2_655
C56 N16 N15 109.5(3) . .
C56 N16 Ni5 116.0(3) . .
N15 N16 Ni5 132.9(2) . .
C61 N17 C57 119.0(4) . .
C61 N17 Ni5 127.4(3) . .
C57 N17 Ni5 112.9(3) . .
C64 N18 N19 110.1(6) . .
C64 N18 H18A 124.9 . .
N19 N18 H18A 124.9 . .
C62 N19 N18 106.9(4) . .
C62 N19 Ni5 128.6(4) . .
N18 N19 Ni5 124.0(3) . .
C71 N20 N21 120.1(4) . .
C71 N20 Ni5 127.8(3) . .
N21 N20 Ni5 111.5(3) . .
C72 N21 N20 115.3(3) . .
C72 N21 H21A 127.6 . .
N20 N21 H21A 116.7 . .
O1 C1 C2 118.2(5) . .
O1 C1 C6 121.2(4) . .
C2 C1 C6 120.6(5) . .
C3 C2 C1 119.4(6) . .
C3 C2 H2 120.3 . .
C1 C2 H2 120.3 . .
C2 C3 C4 120.8(5) . .
C2 C3 H3 119.6 . .
C4 C3 H3 119.6 . .
C5 C4 C3 118.6(6) . .
C5 C4 H4A 120.7 . .
C3 C4 H4A 120.7 . .
C4 C5 C6 123.1(6) . .
C4 C5 H5 118.5 . .
C6 C5 H5 118.5 . .
C1 C6 C5 117.5(4) . .
C1 C6 C7 125.7(4) . .
C5 C6 C7 116.7(4) . .
N1 C7 C6 124.6(4) . .
N1 C7 H7 117.7 . .
C6 C7 H7 117.7 . .
O2 C8 N2 127.8(4) . .
O2 C8 C9 116.8(4) . .
N2 C8 C9 115.5(4) . .
N3 C9 C10 122.0(4) . .
N3 C9 C8 115.3(4) . .
C10 C9 C8 122.7(4) . .
C9 C10 C11 120.9(5) . .
C9 C10 H10 119.5 . .
C11 C10 H10 119.5 . .
C10 C11 C12 117.5(4) . .
C10 C11 H11 121.3 . .
C12 C11 H11 121.3 . .
C13 C12 C11 119.0(4) . .
C13 C12 C72 124.7(4) . .
C11 C12 C72 116.0(4) . .
N3 C13 C12 122.7(4) . .
N3 C13 H13 118.6 . .
C12 C13 H13 118.6 . .
N4 C14 C15 107.4(5) . .
N4 C14 H14 126.3 . .
C15 C14 H14 126.3 . .
C16 C15 C14 106.0(5) . .
C16 C15 H15 127.0 . .
C14 C15 H15 127.0 . .
N5 C16 C15 111.3(5) . .
N5 C16 H16 124.4 . .
C15 C16 H16 124.4 . .
O3 C17 C18 117.3(5) . .
O3 C17 C22 124.0(4) . .
C18 C17 C22 118.7(5) . .
C19 C18 C17 119.2(7) . .
C19 C18 H18 120.4 . .
C17 C18 H18 120.4 . .
C20 C19 C18 123.4(7) . .
C20 C19 H19 118.3 . .
C18 C19 H19 118.3 . .
C21 C20 C19 117.4(7) . .
C21 C20 H20 121.3 . .
C19 C20 H20 121.3 . .
C20 C21 C22 122.3(7) . .
C20 C21 H21 118.8 . .
C22 C21 H21 118.8 . .
C17 C22 C23 125.7(4) . .
C17 C22 C21 119.0(5) . .
C23 C22 C21 115.3(5) . .
N6 C23 C22 123.4(5) . .
N6 C23 H23 118.3 . .
C22 C23 H23 118.3 . .
O4 C24 N7 121.7(4) . .
O4 C24 C25 119.9(4) . .
N7 C24 C25 118.3(4) . .
C26 C25 C29 117.8(4) . .
C26 C25 C24 119.0(4) . .
C29 C25 C24 123.0(4) . .
C27 C26 C25 120.1(4) . .
C27 C26 H26 119.9 . .
C25 C26 H26 119.9 . .
C26 C27 C28 118.5(4) . .
C26 C27 H27 120.8 . .
C28 C27 H27 120.8 . .
N8 C28 C27 122.9(4) . .
N8 C28 C30 115.7(3) . .
C27 C28 C30 121.3(4) . .
N8 C29 C25 122.9(4) . .
N8 C29 H29 118.5 . .
C25 C29 H29 118.5 . .
O8 C30 N9 127.5(4) . .
O8 C30 C28 117.6(4) . .
N9 C30 C28 114.9(4) . .
N10 C31 C32 124.0(4) . .
N10 C31 H31 118.0 . .
C32 C31 H31 118.0 . .
C33 C32 C37 117.9(4) . .
C33 C32 C31 126.5(4) . .
C37 C32 C31 115.6(5) . .
C34 C33 C32 120.6(5) . .
C34 C33 O7 118.3(5) . .
C32 C33 O7 121.1(4) . .
C33 C34 C35 119.0(6) . .
C33 C34 H34 120.5 . .
C35 C34 H34 120.5 . .
C36 C35 C34 120.7(6) . .
C36 C35 H35 119.6 . .
C34 C35 H35 119.6 . .
C35 C36 C37 119.8(7) . .
C35 C36 H36 120.1 . .
C37 C36 H36 120.1 . .
C36 C37 C32 121.9(6) . .
C36 C37 H37 119.1 . .
C32 C37 H37 119.1 . .
N12 C38 C39 113.2(5) . .
N12 C38 H38 123.4 . .
C39 C38 H38 123.4 . .
C40 C39 C38 106.7(6) . .
C40 C39 H39 126.7 . .
C38 C39 H39 126.7 . .
C39 C40 N11 105.5(6) . .
C39 C40 H40 127.3 . .
N11 C40 H40 127.3 . .
O5 C41 C42 118.4(5) . .
O5 C41 C46 124.5(4) . .
C42 C41 C46 117.0(5) . .
C43 C42 C41 122.7(6) . .
C43 C42 H42 118.7 . .
C41 C42 H42 118.7 . .
C42 C43 C44 120.4(6) . .
C42 C43 H43 119.8 . .
C44 C43 H43 119.8 . .
C45 C44 C43 118.4(6) . .
C45 C44 H44 120.8 . .
C43 C44 H44 120.8 . .
C44 C45 C46 123.0(6) . .
C44 C45 H45 118.5 . .
C46 C45 H45 118.5 . .
C45 C46 C41 118.5(5) . .
C45 C46 C47 117.2(5) . .
C41 C46 C47 124.4(4) . .
N13 C47 C46 123.8(4) . .
N13 C47 H47 118.1 . .
C46 C47 H47 118.1 . .
O6 C48 N14 121.5(4) . .
O6 C48 C60 120.7(4) . .
N14 C48 C60 117.8(4) . .
O9 C49 C54 122.3(4) . .
O9 C49 C50 117.4(5) . .
C54 C49 C50 120.4(5) . .
C51 C50 C49 119.2(6) . .
C51 C50 H50 120.4 . .
C49 C50 H50 120.4 . .
C52 C51 C50 120.4(5) . .
C52 C51 H51 119.8 . .
C50 C51 H51 119.8 . .
C51 C52 C53 122.0(6) . .
C51 C52 H52 119.0 . .
C53 C52 H52 119.0 . .
C52 C53 C54 118.8(6) . .
C52 C53 H53 120.6 . .
C54 C53 H53 120.6 . .
C49 C54 C53 119.3(4) . .
C49 C54 C55 125.1(4) . .
C53 C54 C55 115.6(5) . .
N15 C55 C54 124.9(5) . .
N15 C55 H55 117.5 . .
C54 C55 H55 117.5 . .
O10 C56 N16 126.5(4) . .
O10 C56 C57 118.9(4) . .
N16 C56 C57 114.5(4) . .
N17 C57 C58 122.7(4) . .
N17 C57 C56 116.8(4) . .
C58 C57 C56 120.5(4) . .
C59 C58 C57 118.1(5) . .
C59 C58 H58 120.9 . .
C57 C58 H58 120.9 . .
C60 C59 C58 120.3(4) . .
C60 C59 H59 119.9 . .
C58 C59 H59 119.9 . .
C59 C60 C61 117.6(4) . .
C59 C60 C48 118.3(4) . .
C61 C60 C48 123.9(4) . .
N17 C61 C60 122.3(4) . .
N17 C61 H61 118.9 . .
C60 C61 H61 118.9 . .
N19 C62 C63 110.4(6) . .
N19 C62 H62 124.8 . .
C63 C62 H62 124.8 . .
C62 C63 C64 107.1(6) . .
C62 C63 H63 126.5 . .
C64 C63 H63 126.5 . .
N18 C64 C63 105.4(7) . .
N18 C64 H64 127.3 . .
C63 C64 H64 127.3 . .
O11 C65 C70 123.9(4) . .
O11 C65 C66 118.4(5) . .
C70 C65 C66 117.6(5) . .
C67 C66 C65 121.5(6) . .
C67 C66 H66 119.2 . .
C65 C66 H66 119.2 . .
C68 C67 C66 120.5(5) . .
C68 C67 H67 119.7 . .
C66 C67 H67 119.7 . .
C67 C68 C69 119.6(6) . .
C67 C68 H68 120.2 . .
C69 C68 H68 120.2 . .
C68 C69 C70 122.4(6) . .
C68 C69 H69 118.8 . .
C70 C69 H69 118.8 . .
C65 C70 C71 125.6(4) . .
C65 C70 C69 118.3(4) . .
C71 C70 C69 116.1(5) . .
N20 C71 C70 124.4(5) . .
N20 C71 H71 117.8 . .
C70 C71 H71 117.8 . .
O12 C72 N21 122.6(4) . .
O12 C72 C12 120.3(4) . .
N21 C72 C12 117.0(4) . .

loop_
_geom_bond_atom_site_label_1
_geom_bond_atom_site_label_2
_geom_bond_distance
_geom_bond_site_symmetry_2
Ni1 N1 1.995(3) .
Ni1 N1 1.995(3) 2_655
Ni1 O2 2.034(3) .
Ni1 O2 2.034(3) 2_655
Ni1 O1 2.061(3) 2_655
Ni1 O1 2.061(3) .
Ni2 O3 2.002(3) .
Ni2 N6 2.020(3) .
Ni2 N5 2.068(4) .
Ni2 N2 2.075(3) .
Ni2 N3 2.102(3) .
Ni2 O4 2.110(3) .
Ni3 O5 2.003(3) .
Ni3 N13 2.014(4) .
Ni3 N12 2.064(4) .
Ni3 N9 2.074(3) .
Ni3 O6 2.095(3) .
Ni3 N8 2.121(3) .
Ni4 N15 1.981(4) 2_655
Ni4 N10 1.982(4) .
Ni4 O8 2.029(3) .
Ni4 O10 2.033(3) 2_655
Ni4 O7 2.051(3) .
Ni4 O9 2.060(3) 2_655
Ni5 O11 1.995(3) .
Ni5 N20 2.029(4) .
Ni5 N16 2.071(3) .
Ni5 N19 2.090(4) .
Ni5 O12 2.093(3) .
Ni5 N17 2.122(3) .
Cl1 O14 1.362(5) .
Cl1 O16 1.359(6) .
Cl1 O13 1.372(5) .
Cl1 O15 1.615(13) .
Cl2 O20 1.125(12) .
Cl2 O17 1.199(12) .
Cl2 O18 1.270(10) .
Cl2 O19 1.325(9) .
O1 C1 1.361(5) .
O2 C8 1.275(5) .
O3 C17 1.324(6) .
O4 C24 1.244(5) .
O5 C41 1.312(5) .
O6 C48 1.235(5) .
O7 C33 1.381(6) .
O8 C30 1.265(5) .
O9 C49 1.358(6) .
O9 Ni4 2.060(3) 2_655
O10 C56 1.260(5) .
O10 Ni4 2.033(3) 2_655
O11 C65 1.305(5) .
O12 C72 1.224(5) .
O29 O32 1.748(17) 8_455
O32 O29 1.748(17) 8_556
N1 C7 1.265(5) .
N1 N2 1.409(4) .
N2 C8 1.311(5) .
N3 C13 1.339(5) .
N3 C9 1.356(5) .
N4 C14 1.330(6) .
N4 N5 1.355(5) .
N4 H4 0.8600 .
N5 C16 1.323(6) .
N6 C23 1.283(5) .
N6 N7 1.382(4) .
N7 C24 1.325(5) .
N7 H7A 0.9494 .
N8 C29 1.333(5) .
N8 C28 1.345(5) .
N9 C30 1.311(5) .
N9 N10 1.407(4) .
N10 C31 1.280(5) .
N11 N12 1.342(6) .
N11 C40 1.385(8) .
N11 H11A 0.8600 .
N12 C38 1.331(6) .
N13 C47 1.280(5) .
N13 N14 1.381(5) .
N14 C48 1.331(5) .
N14 H14A 0.9916 .
N15 C55 1.289(5) .
N15 N16 1.410(4) .
N15 Ni4 1.981(4) 2_655
N16 C56 1.319(5) .
N17 C61 1.328(5) .
N17 C57 1.332(5) .
N18 C64 1.352(7) .
N18 N19 1.356(6) .
N18 H18A 0.8600 .
N19 C62 1.305(6) .
N20 C71 1.291(5) .
N20 N21 1.388(4) .
N21 C72 1.331(5) .
N21 H21A 0.9923 .
C1 C2 1.391(6) .
C1 C6 1.394(6) .
C2 C3 1.389(8) .
C2 H2 0.9300 .
C3 C4 1.400(9) .
C3 H3 0.9300 .
C4 C5 1.345(7) .
C4 H4A 0.9300 .
C5 C6 1.409(6) .
C5 H5 0.9300 .
C6 C7 1.451(6) .
C7 H7 0.9300 .
C8 C9 1.500(5) .
C9 C10 1.360(6) .
C10 C11 1.375(6) .
C10 H10 0.9300 .
C11 C12 1.396(6) .
C11 H11 0.9300 .
C12 C13 1.382(6) .
C12 C72 1.493(6) .
C13 H13 0.9300 .
C14 C15 1.354(8) .
C14 H14 0.9300 .
C15 C16 1.350(7) .
C15 H15 0.9300 .
C16 H16 0.9300 .
C17 C18 1.402(7) .
C17 C22 1.407(7) .
C18 C19 1.393(10) .
C18 H18 0.9300 .
C19 C20 1.381(10) .
C19 H19 0.9300 .
C20 C21 1.356(9) .
C20 H20 0.9300 .
C21 C22 1.431(7) .
C21 H21 0.9300 .
C22 C23 1.417(6) .
C23 H23 0.9300 .
C24 C25 1.481(5) .
C25 C26 1.377(6) .
C25 C29 1.387(5) .
C26 C27 1.368(6) .
C26 H26 0.9300 .
C27 C28 1.370(6) .
C27 H27 0.9300 .
C28 C30 1.512(5) .
C29 H29 0.9300 .
C31 C32 1.469(6) .
C31 H31 0.9300 .
C32 C33 1.371(7) .
C32 C37 1.381(7) .
C33 C34 1.368(6) .
C34 C35 1.412(8) .
C34 H34 0.9300 .
C35 C36 1.310(9) .
C35 H35 0.9300 .
C36 C37 1.370(7) .
C36 H36 0.9300 .
C37 H37 0.9300 .
C38 C39 1.343(7) .
C38 H38 0.9300 .
C39 C40 1.342(10) .
C39 H39 0.9300 .
C40 H40 0.9300 .
C41 C42 1.398(7) .
C41 C46 1.424(7) .
C42 C43 1.348(8) .
C42 H42 0.9300 .
C43 C44 1.397(9) .
C43 H43 0.9300 .
C44 C45 1.353(8) .
C44 H44 0.9300 .
C45 C46 1.391(7) .
C45 H45 0.9300 .
C46 C47 1.435(6) .
C47 H47 0.9300 .
C48 C60 1.475(6) .
C49 C54 1.379(7) .
C49 C50 1.408(7) .
C50 C51 1.404(8) .
C50 H50 0.9300 .
C51 C52 1.325(9) .
C51 H51 0.9300 .
C52 C53 1.407(8) .
C52 H52 0.9300 .
C53 C54 1.408(6) .
C53 H53 0.9300 .
C54 C55 1.433(6) .
C55 H55 0.9300 .
C56 C57 1.487(6) .
C57 C58 1.382(6) .
C58 C59 1.379(6) .
C58 H58 0.9300 .
C59 C60 1.377(6) .
C59 H59 0.9300 .
C60 C61 1.404(6) .
C61 H61 0.9300 .
C62 C63 1.358(10) .
C62 H62 0.9300 .
C63 C64 1.379(11) .
C63 H63 0.9300 .
C64 H64 0.9300 .
C65 C70 1.402(7) .
C65 C66 1.409(6) .
C66 C67 1.387(7) .
C66 H66 0.9300 .
C67 C68 1.353(8) .
C67 H67 0.9300 .
C68 C69 1.357(7) .
C68 H68 0.9300 .
C69 C70 1.419(7) .
C69 H69 0.9300 .
C70 C71 1.411(6) .
C71 H71 0.9300 .
